data_2204721
loop_
_publ_author_name
'Dai-Xi Li'
'Duan-Jun Xu'
'Yuan-Zhi Xu'

_publ_section_title
;<i>catena</i>-Poly[[[diaquacobalt(II)]-\m-tartrato-\k^4^<i>O,O</i>':<i>O</i>'',<i>O</i>''']
 monohydrate]
;
_journal_issue 12
_journal_name_full 'Acta Crystallographica Section E'
_journal_page_first m1982
_journal_page_last m1984
_journal_paper_doi 10.1107/S1600536804030806
_journal_volume 60
_journal_year 2004
_chemical_formula_iupac '[Co (C4 H4 O6) (H2 O)2], H2 O'
_chemical_formula_moiety 'C4 H8 Co O8, H2 O'
_chemical_formula_sum 'C4 H10 Co O9'
_chemical_formula_weight 261.05
_chemical_name_systematic
;
catena-Poly[[[diaquacobalt(II)]-\m-tartarato-\k^4^O,O':O'',O'''] monohydrate]
;
_space_group_IT_number 61
_symmetry_cell_setting orthorhombic
_symmetry_space_group_name_Hall '-P 2ac 2ab'
_symmetry_space_group_name_H-M 'P b c a'
_atom_sites_solution_hydrogens geom
_atom_sites_solution_primary direct
_atom_sites_solution_secondary difmap
_audit_creation_method SHELXL-97
_cell_angle_alpha 90.00
_cell_angle_beta 90.00
_cell_angle_gamma 90.00
_cell_formula_units_Z 8
_cell_length_a 10.0472(4)
_cell_length_b 11.3090(5)
_cell_length_c 14.9321(5)
_cell_measurement_reflns_used 12622
_cell_measurement_temperature 295(2)
_cell_measurement_theta_max 26.0
_cell_measurement_theta_min 3.0
_cell_volume 1696.64(12)
_computing_cell_refinement PROCESS-AUTO
_computing_data_collection 'PROCESS-AUTO (Rigaku, 1998)'
_computing_data_reduction 'CrystalStructure (Rigaku/MSC, 2002)'
_computing_molecular_graphics 'ORTEP-3 for Windows (Farrugia, 1997) and XP (Siemens, 1994)'
_computing_publication_material 'WinGX (Farrugia, 1999)'
_computing_structure_refinement 'SHELXL97 (Sheldrick, 1997)'
_computing_structure_solution 'SIR92 (Altomare et al., 1993)'
_diffrn_ambient_temperature 295(2)
_diffrn_detector_area_resol_mean 10.00
_diffrn_measured_fraction_theta_full 1.00
_diffrn_measured_fraction_theta_max 1.00
_diffrn_measurement_device_type 'Rigaku R-AXIS RAPID'
_diffrn_measurement_method \w
_diffrn_radiation_monochromator graphite
_diffrn_radiation_source 'fine-focus sealed tube'
_diffrn_radiation_type MoK\a
_diffrn_radiation_wavelength 0.71073
_diffrn_reflns_av_R_equivalents 0.028
_diffrn_reflns_av_sigmaI/netI 0.012
_diffrn_reflns_limit_h_max 13
_diffrn_reflns_limit_h_min -11
_diffrn_reflns_limit_k_max 14
_diffrn_reflns_limit_k_min -14
_diffrn_reflns_limit_l_max 19
_diffrn_reflns_limit_l_min -19
_diffrn_reflns_number 14995
_diffrn_reflns_theta_full 27.5
_diffrn_reflns_theta_max 27.5
_diffrn_reflns_theta_min 2.7
_diffrn_standards_decay_% 0
_diffrn_standards_interval_count 0
_diffrn_standards_interval_time 0
_diffrn_standards_number 0
_exptl_absorpt_coefficient_mu 2.053
_exptl_absorpt_correction_T_max 0.812
_exptl_absorpt_correction_T_min 0.514
_exptl_absorpt_correction_type multi-scan
_exptl_absorpt_process_details '(ABSCOR; Higashi, 1995)'
_exptl_crystal_colour red
_exptl_crystal_density_diffrn 2.044
_exptl_crystal_density_method 'not measured'
_exptl_crystal_description prism
_exptl_crystal_F_000 1064
_exptl_crystal_size_max 0.32
_exptl_crystal_size_mid 0.18
_exptl_crystal_size_min 0.10
_refine_diff_density_max 0.42
_refine_diff_density_min -0.52
_refine_ls_extinction_method none
_refine_ls_goodness_of_fit_ref 1.138
_refine_ls_hydrogen_treatment constr
_refine_ls_matrix_type full
_refine_ls_number_parameters 127
_refine_ls_number_reflns 1947
_refine_ls_number_restraints 0
_refine_ls_restrained_S_all 1.138
_refine_ls_R_factor_all 0.035
_refine_ls_R_factor_gt 0.030
_refine_ls_shift/su_max 0.001
_refine_ls_shift/su_mean 0.000
_refine_ls_structure_factor_coef Fsqd
_refine_ls_weighting_details 'calc w = 1/[\s^2^(Fo^2^)+(0.0333P)^2^+1.8309P] where P = (Fo^2^+2Fc^2^)/3'
_refine_ls_weighting_scheme calc
_refine_ls_wR_factor_gt 0.072
_refine_ls_wR_factor_ref 0.074
_reflns_number_gt 1766
_reflns_number_total 1947
_reflns_threshold_expression I>2\s(I)
_cod_data_source_file is6017.cif
_cod_data_source_block I
_cod_database_code 2204721
_cod_database_fobs_code 2204721

loop_
_symmetry_equiv_pos_as_xyz
'x, y, z'
'-x+1/2, -y, z+1/2'
'x+1/2, -y+1/2, -z'
'-x, y+1/2, -z+1/2'
'-x, -y, -z'
'x-1/2, y, -z-1/2'
'-x-1/2, y-1/2, z'
'x, -y-1/2, z-1/2'

loop_
_atom_site_label
_atom_site_fract_x
_atom_site_fract_y
_atom_site_fract_z
_atom_site_U_iso_or_equiv
_atom_site_adp_type
_atom_site_calc_flag
_atom_site_refinement_flags
_atom_site_occupancy
_atom_site_type_symbol
Co 0.14327(3) 0.34301(2) 0.612022(19) 0.01844(10) Uani d . 1 Co
O1 0.33163(15) 0.26714(14) 0.58471(10) 0.0236(3) Uani d . 1 O
O2 0.51179(15) 0.18595(15) 0.64565(10) 0.0235(3) Uani d . 1 O
O3 0.18320(15) 0.22823(14) 0.72076(10) 0.0227(3) Uani d . 1 O
H3A 0.1337 0.2130 0.7626 0.060 Uiso d R 1 H
O4 0.25331(14) -0.00534(13) 0.65798(10) 0.0203(3) Uani d . 1 O
H4A 0.1666 -0.0035 0.6618 0.060 Uiso d R 1 H
O5 0.48856(15) -0.08290(14) 0.70184(11) 0.0236(3) Uani d . 1 O
O6 0.49597(15) 0.01870(14) 0.82963(10) 0.0243(3) Uani d . 1 O
O7 0.01426(19) 0.21180(15) 0.56158(12) 0.0346(4) Uani d . 1 O
H7A 0.0001 0.1535 0.5941 0.060 Uiso d R 1 H
H7B -0.0407 0.2180 0.5175 0.060 Uiso d R 1 H
O8 0.1351(2) 0.41923(19) 0.49124(13) 0.0492(6) Uani d . 1 O
H8A 0.1825 0.4708 0.4655 0.060 Uiso d R 1 H
H8B 0.0965 0.3958 0.4421 0.060 Uiso d R 1 H
C1 0.3916(2) 0.21470(17) 0.64735(14) 0.0170(4) Uani d . 1 C
C2 0.3123(2) 0.18003(18) 0.73065(13) 0.0168(4) Uani d . 1 C
H2 0.3549 0.2129 0.7842 0.020 Uiso calc R 1 H
C3 0.3049(2) 0.04408(17) 0.73822(13) 0.0169(4) Uani d . 1 C
H3 0.2449 0.0238 0.7876 0.020 Uiso calc R 1 H
C4 0.44127(19) -0.01056(17) 0.75708(14) 0.0177(4) Uani d . 1 C
O1W 0.2695(3) 0.6095(2) 0.43282(17) 0.0684(8) Uani d . 1 O
H1A 0.3415 0.6408 0.4396 0.060 Uiso d R 1 H
H1B 0.2308 0.6509 0.4817 0.060 Uiso d R 1 H

loop_
_atom_site_aniso_label
_atom_site_aniso_U_11
_atom_site_aniso_U_22
_atom_site_aniso_U_33
_atom_site_aniso_U_12
_atom_site_aniso_U_13
_atom_site_aniso_U_23
Co 0.01838(16) 0.01741(16) 0.01953(16) 0.00095(11) -0.00219(11) -0.00034(10)
O1 0.0241(8) 0.0267(8) 0.0200(7) 0.0048(6) 0.0031(6) 0.0047(6)
O2 0.0161(7) 0.0323(8) 0.0221(7) 0.0028(6) 0.0032(6) -0.0017(7)
O3 0.0187(7) 0.0248(8) 0.0247(8) 0.0094(6) 0.0065(6) 0.0070(6)
O4 0.0150(6) 0.0210(7) 0.0247(7) 0.0014(6) -0.0026(6) -0.0055(6)
O5 0.0166(7) 0.0202(7) 0.0340(9) 0.0021(6) -0.0006(6) -0.0055(6)
O6 0.0199(7) 0.0268(8) 0.0262(8) 0.0028(6) -0.0048(6) -0.0022(7)
O7 0.0439(10) 0.0292(9) 0.0306(9) -0.0128(8) -0.0173(8) 0.0083(7)
O8 0.0726(15) 0.0459(12) 0.0292(9) -0.0290(11) -0.0246(10) 0.0141(9)
C1 0.0191(10) 0.0134(9) 0.0186(9) -0.0014(8) 0.0022(8) -0.0032(7)
C2 0.0157(9) 0.0166(9) 0.0180(9) 0.0026(8) 0.0017(8) -0.0004(7)
C3 0.0154(9) 0.0178(9) 0.0175(9) 0.0006(8) 0.0015(8) 0.0007(8)
C4 0.0145(9) 0.0143(9) 0.0243(10) -0.0016(8) 0.0004(8) 0.0028(8)
O1W 0.0770(18) 0.0701(16) 0.0582(15) -0.0330(15) 0.0254(13) -0.0259(13)

loop_
_atom_type_symbol
_atom_type_description
_atom_type_scat_dispersion_real
_atom_type_scat_dispersion_imag
_atom_type_scat_source
C C 0.0033 0.0000 'International Tables Vol C Tables 4.2.6.8 and 6.1.1.4'
H H 0.0000 0.0000 'International Tables Vol C Tables 4.2.6.8 and 6.1.1.4'
O O 0.0106 0.0000 'International Tables Vol C Tables 4.2.6.8 and 6.1.1.4'
Co Co 0.3494 0.0000 'International Tables Vol C Tables 4.2.6.8 and 6.1.1.4'

loop_
_geom_angle_atom_site_label_1
_geom_angle_atom_site_label_2
_geom_angle_atom_site_label_3
_geom_angle_site_symmetry_1
_geom_angle_site_symmetry_3
_geom_angle
O8 Co O5 . 7_665 112.64(9)
O8 Co O7 . . 87.48(7)
O5 Co O7 7_665 . 97.08(7)
O8 Co O3 . . 164.43(8)
O5 Co O3 7_665 . 82.65(6)
O7 Co O3 . . 87.65(7)
O8 Co O1 . . 92.15(8)
O5 Co O1 7_665 . 149.73(6)
O7 Co O1 . . 101.27(7)
O3 Co O1 . . 74.33(6)
O8 Co O4 . 7_665 87.90(7)
O5 Co O4 7_665 7_665 77.03(6)
O7 Co O4 . 7_665 170.45(7)
O3 Co O4 . 7_665 98.91(6)
O1 Co O4 . 7_665 87.25(6)
C1 O1 Co . . 118.36(13)
C2 O3 Co . . 119.34(12)
C2 O3 H3A . . 113.4
Co O3 H3A . . 126.9
C3 O4 Co . 7_655 114.38(12)
C3 O4 H4A . . 107.4
Co O4 H4A 7_655 . 121.9
C4 O5 Co . 7_655 116.68(13)
Co O7 H7A . . 117.1
Co O7 H7B . . 127.6
H7A O7 H7B . . 113.6
Co O8 H8A . . 133.2
Co O8 H8B . . 130.3
H8A O8 H8B . . 94.5
O2 C1 O1 . . 124.7(2)
O2 C1 C2 . . 116.96(18)
O1 C1 C2 . . 118.36(18)
O3 C2 C1 . . 107.12(16)
O3 C2 C3 . . 110.31(17)
C1 C2 C3 . . 109.89(16)
O3 C2 H2 . . 109.8
C1 C2 H2 . . 109.8
C3 C2 H2 . . 109.8
O4 C3 C4 . . 108.86(16)
O4 C3 C2 . . 110.36(16)
C4 C3 C2 . . 111.88(17)
O4 C3 H3 . . 108.6
C4 C3 H3 . . 108.6
C2 C3 H3 . . 108.6
O5 C4 O6 . . 124.86(19)
O5 C4 C3 . . 118.78(18)
O6 C4 C3 . . 116.32(18)
H1A O1W H1B . . 93.2

loop_
_geom_bond_atom_site_label_1
_geom_bond_atom_site_label_2
_geom_bond_site_symmetry_2
_geom_bond_distance
_geom_bond_publ_flag
Co O1 . 2.1176(16) y
Co O3 . 2.1171(15) y
Co O4 7_665 2.1195(15) y
Co O5 7_665 2.0628(16) y
Co O7 . 2.1093(17) y
Co O8 . 2.0007(19) y
O1 C1 . 1.261(3) ?
O2 C1 . 1.251(3) ?
O3 C2 . 1.415(2) ?
O3 H3A . 0.8164 ?
O4 C3 . 1.420(2) ?
O4 H4A . 0.8737 ?
O5 C4 . 1.255(3) ?
O6 C4 . 1.259(3) ?
O7 H7A . 0.8316 ?
O7 H7B . 0.8621 ?
O8 H8A . 0.8450 ?
O8 H8B . 0.8712 ?
C1 C2 . 1.528(3) ?
C2 C3 . 1.543(3) ?
C2 H2 . 0.9800 ?
C3 C4 . 1.529(3) ?
C3 H3 . 0.9800 ?
O1W H1A . 0.8108 ?
O1W H1B . 0.9506 ?

loop_
_geom_hbond_atom_site_label_D
_geom_hbond_atom_site_label_H
_geom_hbond_atom_site_label_A
_geom_hbond_site_symmetry_A
_geom_hbond_distance_DH
_geom_hbond_distance_HA
_geom_hbond_distance_DA
_geom_hbond_angle_DHA
_geom_hbond_publ_flag
O1W H1A O7 7_665 0.81 2.46 3.123(3) 139 y
O1W H1B O1 7_665 0.95 2.12 3.059(3) 170 y
O3 H3A O2 6_557 0.82 1.86 2.678(2) 176 y
O4 H4A O6 6_557 0.87 1.74 2.606(2) 173 y
O7 H7A O6 6_557 0.83 1.90 2.728(2) 171 y
O7 H7B O1 3_456 0.86 2.00 2.863(2) 180 y
O8 H8A O1W . 0.85 1.86 2.686(3) 165 y
O8 H8B O2 3_456 0.87 1.82 2.670(3) 166 y

loop_
_geom_torsion_atom_site_label_1
_geom_torsion_atom_site_label_2
_geom_torsion_atom_site_label_3
_geom_torsion_atom_site_label_4
_geom_torsion_site_symmetry_1
_geom_torsion
O8 Co O1 C1 . 173.14(16)
O5 Co O1 C1 7_665 27.2(2)
O7 Co O1 C1 . -99.00(16)
O3 Co O1 C1 . -14.70(15)
O4 Co O1 C1 7_665 85.35(16)
O8 Co O3 C2 . 41.8(3)
O5 Co O3 C2 7_665 -148.87(15)
O7 Co O3 C2 . 113.68(15)
O1 Co O3 C2 . 11.28(14)
O4 Co O3 C2 7_665 -73.30(15)
Co O1 C1 O2 . -165.87(16)
Co O1 C1 C2 . 16.0(2)
Co O3 C2 C1 . -7.0(2)
Co O3 C2 C3 . -126.62(14)
O2 C1 C2 O3 . 175.97(18)
O1 C1 C2 O3 . -5.7(2)
O2 C1 C2 C3 . -64.2(2)
O1 C1 C2 C3 . 114.1(2)
Co O4 C3 C4 7_655 12.93(19)
Co O4 C3 C2 7_655 136.08(13)
O3 C2 C3 O4 . 63.5(2)
C1 C2 C3 O4 . -54.4(2)
O3 C2 C3 C4 . -175.09(16)
C1 C2 C3 C4 . 67.0(2)
Co O5 C4 O6 7_655 160.20(16)
Co O5 C4 C3 7_655 -17.4(2)
O4 C3 C4 O5 . 2.5(2)
C2 C3 C4 O5 . -119.7(2)
O4 C3 C4 O6 . -175.34(17)
C2 C3 C4 O6 . 62.4(2)
